data_7247349
loop_
_publ_author_name
'Costa, Ant\'onio G.'
'Lopes, Gon\,calo'
'Ribeiro, Susana'
'Santos, Isabel C.'
'Sim\~ao, Dulce'
'Pereira, Laura C. J.'
'Le Breton, Nolwenn'
'Choua, Sylvie'
'Baudron, St\'ephane A.'
'Almeida, Manuel'
'Raba\,ca, Sandra'

_publ_section_title
;
 Cyano benzene functionalised Ni and Cu bisdithiolene complexes
;
_journal_issue 37
_journal_name_full CrystEngComm
_journal_page_first 5362
_journal_page_last 5371
_journal_paper_doi 10.1039/D3CE00782K
_journal_volume 25
_journal_year 2023
_chemical_formula_moiety '2(C24 H20 P), C14 H6 N2 Ni S4, C2 H3 N'
_chemical_formula_sum 'C64 H49 N3 Ni P2 S4'
_chemical_formula_weight 1108.95
_space_group_crystal_system triclinic
_space_group_IT_number 2
_space_group_name_Hall '-P 1'
_space_group_name_H-M_alt 'P -1'
_atom_sites_solution_hydrogens geom
_audit_creation_method SHELXL-2014/7
_audit_update_record
;
2023-07-24 deposited with the CCDC.	2023-09-07 downloaded from the CCDC.
;
_cell_angle_alpha 84.3920(10)
_cell_angle_beta 80.9410(10)
_cell_angle_gamma 76.7470(10)
_cell_formula_units_Z 2
_cell_length_a 11.2071(4)
_cell_length_b 12.4949(5)
_cell_length_c 20.7404(8)
_cell_measurement_reflns_used 9949
_cell_measurement_temperature 294(2)
_cell_measurement_theta_max 26.52
_cell_measurement_theta_min 2.55
_cell_volume 2785.96(18)
_computing_cell_refinement 'Bruker SAINT'
_computing_data_collection 'Bruker APEX2'
_computing_data_reduction 'Bruker SAINT'
_computing_structure_refinement 'SHELXL-2014/7 (Sheldrick, 2014)'
_computing_structure_solution 'SHELXS-97 (Sheldrick 2008)'
_diffrn_ambient_temperature 294(2)
_diffrn_measured_fraction_theta_full 0.998
_diffrn_measured_fraction_theta_max 0.998
_diffrn_measurement_device_type 'Bruker APEX-II CCD'
_diffrn_measurement_method '\f and \w scans'
_diffrn_radiation_type MoK\a
_diffrn_radiation_wavelength 0.71073
_diffrn_reflns_av_R_equivalents 0.0499
_diffrn_reflns_av_unetI/netI 0.0348
_diffrn_reflns_Laue_measured_fraction_full 0.998
_diffrn_reflns_Laue_measured_fraction_max 0.998
_diffrn_reflns_limit_h_max 13
_diffrn_reflns_limit_h_min -13
_diffrn_reflns_limit_k_max 15
_diffrn_reflns_limit_k_min -15
_diffrn_reflns_limit_l_max 25
_diffrn_reflns_limit_l_min -25
_diffrn_reflns_number 48752
_diffrn_reflns_point_group_measured_fraction_full 0.998
_diffrn_reflns_point_group_measured_fraction_max 0.998
_diffrn_reflns_theta_full 25.242
_diffrn_reflns_theta_max 25.681
_diffrn_reflns_theta_min 2.291
_exptl_absorpt_coefficient_mu 0.599
_exptl_absorpt_correction_T_max 0.965
_exptl_absorpt_correction_T_min 0.865
_exptl_absorpt_correction_type multi-scan
_exptl_absorpt_process_details sadabs
_exptl_crystal_colour orange
_exptl_crystal_density_diffrn 1.322
_exptl_crystal_description prism
_exptl_crystal_F_000 1152
_exptl_crystal_size_max 0.250
_exptl_crystal_size_mid 0.200
_exptl_crystal_size_min 0.060
_refine_diff_density_max 0.472
_refine_diff_density_min -0.313
_refine_diff_density_rms 0.053
_refine_ls_extinction_method none
_refine_ls_goodness_of_fit_ref 1.067
_refine_ls_hydrogen_treatment constr
_refine_ls_matrix_type full
_refine_ls_number_parameters 671
_refine_ls_number_reflns 10552
_refine_ls_number_restraints 0
_refine_ls_restrained_S_all 1.067
_refine_ls_R_factor_all 0.0776
_refine_ls_R_factor_gt 0.0504
_refine_ls_shift/su_max 0.001
_refine_ls_shift/su_mean 0.000
_refine_ls_structure_factor_coef Fsqd
_refine_ls_weighting_details 'w=1/[\s^2^(Fo^2^)+(0.0230P)^2^+3.3958P] where P=(Fo^2^+2Fc^2^)/3'
_refine_ls_weighting_scheme calc
_refine_ls_wR_factor_gt 0.1002
_refine_ls_wR_factor_ref 0.1099
_reflns_Friedel_coverage 0.000
_reflns_number_gt 8000
_reflns_number_total 10552
_reflns_threshold_expression 'I > 2\s(I)'
_cod_data_source_file d3ce00782k2.cif
_cod_data_source_block ACNTPP2Ni3cbdt2
_cod_depositor_comments 'Adding full bibliography for 7247344--7247351.cif.'
_cod_database_code 7247349
_shelx_shelxl_version_number 2014/7
_shelx_space_group_comment
;
The symmetry employed for this shelxl refinement is uniquely defined
by the following loop, which should always be used as a source of
symmetry information in preference to the above space-group names.
They are only intended as comments.
;
_shelx_estimated_absorpt_t_min 0.865
_shelx_estimated_absorpt_t_max 0.965

loop_
_space_group_symop_operation_xyz
'x, y, z'
'-x, -y, -z'

loop_
_atom_site_label
_atom_site_type_symbol
_atom_site_fract_x
_atom_site_fract_y
_atom_site_fract_z
_atom_site_U_iso_or_equiv
_atom_site_adp_type
_atom_site_occupancy
_atom_site_site_symmetry_order
_atom_site_calc_flag
_atom_site_refinement_flags_posn
_atom_site_refinement_flags_adp
_atom_site_refinement_flags_occupancy
_atom_site_disorder_assembly
_atom_site_disorder_group
Ni1 Ni 0.5000 0.5000 0.0000 0.0626(2) Uani 1 2 d S . P . .
Ni2 Ni 1.0000 0.0000 0.5000 0.03848(14) Uani 1 2 d S . P . .
S2 S 0.44011(10) 0.34465(10) 0.01838(5) 0.0747(3) Uani 1 1 d . . . . .
S1 S 0.69320(10) 0.41471(10) -0.00166(5) 0.0747(3) Uani 1 1 d . . . . .
S3 S 0.86558(8) 0.14330(7) 0.46964(4) 0.0477(2) Uani 1 1 d . . . . .
S4 S 0.91351(7) 0.01065(7) 0.60127(4) 0.04503(19) Uani 1 1 d . . . . .
P1 P 0.34428(7) 0.28581(7) 0.29565(4) 0.03991(18) Uani 1 1 d . . . . .
P2 P 0.83692(7) 0.86711(7) 0.25318(4) 0.04114(19) Uani 1 1 d . . . . .
N2 N 0.6351(4) 0.4079(3) 0.43812(18) 0.0870(11) Uani 1 1 d . . . . .
C1 C 0.6904(4) 0.2758(3) 0.01001(15) 0.0605(10) Uani 1 1 d . . . . .
C2 C 0.5771(4) 0.2442(4) 0.01729(16) 0.0689(11) Uani 1 1 d . . . . .
C3 C 0.5767(5) 0.1299(4) 0.02299(19) 0.0810(13) Uani 1 1 d . . . . .
H3 H 0.5017 0.1084 0.0264 0.097 Uiso 1 1 calc R U . . .
C4 C 0.6833(6) 0.0507(5) 0.0237(2) 0.0962(15) Uani 1 1 d . . . . .
H4 H 0.6801 -0.0234 0.0271 0.115 Uiso 1 1 calc R U . . .
C5 C 0.7956(5) 0.0804(4) 0.0192(2) 0.0889(14) Uani 1 1 d . . . . .
H5 H 0.8681 0.0267 0.0209 0.107 Uiso 1 1 calc R U . . .
C6 C 0.7990(4) 0.1908(4) 0.01232(17) 0.0717(11) Uani 1 1 d . . . . .
C7 C 0.9170(5) 0.2203(4) 0.0068(2) 0.0857(13) Uani 1 1 d . . . . .
C8 C 0.7828(3) 0.1950(3) 0.54243(15) 0.0413(7) Uani 1 1 d . . . . .
C9 C 0.8066(3) 0.1367(3) 0.60247(15) 0.0425(7) Uani 1 1 d . . . . .
C10 C 0.7424(3) 0.1793(3) 0.66072(16) 0.0545(8) Uani 1 1 d . . . . .
H10 H 0.7598 0.1417 0.7003 0.065 Uiso 1 1 calc R U . . .
C11 C 0.6534(3) 0.2763(3) 0.66092(18) 0.0615(9) Uani 1 1 d . . . . .
H11 H 0.6121 0.3036 0.7004 0.074 Uiso 1 1 calc R U . . .
C12 C 0.6257(3) 0.3324(3) 0.60315(17) 0.0547(8) Uani 1 1 d . . . . .
H12 H 0.5641 0.3965 0.6032 0.066 Uiso 1 1 calc R U . . .
C13 C 0.6909(3) 0.2924(3) 0.54410(15) 0.0445(7) Uani 1 1 d . . . . .
C14 C 0.6614(3) 0.3559(3) 0.48419(19) 0.0580(9) Uani 1 1 d . . . . .
C15 C 0.4427(3) 0.3776(2) 0.26206(14) 0.0405(7) Uani 1 1 d . . . . .
C16 C 0.5050(3) 0.4203(3) 0.30348(15) 0.0447(7) Uani 1 1 d . . . . .
H16 H 0.4947 0.4009 0.3481 0.054 Uiso 1 1 calc R U . . .
C17 C 0.5815(3) 0.4908(3) 0.27848(17) 0.0538(8) Uani 1 1 d . . . . .
H17 H 0.6244 0.5176 0.3060 0.065 Uiso 1 1 calc R U . . .
C18 C 0.5942(3) 0.5215(3) 0.21276(19) 0.0586(9) Uani 1 1 d . . . . .
H18 H 0.6450 0.5699 0.1959 0.070 Uiso 1 1 calc R U . . .
C19 C 0.5325(3) 0.4813(3) 0.17179(18) 0.0622(10) Uani 1 1 d . . . . .
H19 H 0.5413 0.5031 0.1274 0.075 Uiso 1 1 calc R U . . .
C20 C 0.4575(3) 0.4086(3) 0.19563(15) 0.0513(8) Uani 1 1 d . . . . .
H20 H 0.4172 0.3807 0.1674 0.062 Uiso 1 1 calc R U . . .
C21 C 0.2930(3) 0.2297(3) 0.23119(15) 0.0454(7) Uani 1 1 d . . . . .
C22 C 0.3681(4) 0.1408(3) 0.20033(19) 0.0654(10) Uani 1 1 d . . . . .
H22 H 0.4448 0.1093 0.2135 0.078 Uiso 1 1 calc R U . . .
C23 C 0.3305(4) 0.0979(3) 0.1498(2) 0.0750(12) Uani 1 1 d . . . . .
H23 H 0.3815 0.0375 0.1293 0.090 Uiso 1 1 calc R U . . .
C24 C 0.2183(4) 0.1444(3) 0.1300(2) 0.0732(11) Uani 1 1 d . . . . .
H24 H 0.1929 0.1157 0.0960 0.088 Uiso 1 1 calc R U . . .
C25 C 0.1441(4) 0.2325(4) 0.1600(2) 0.0846(14) Uani 1 1 d . . . . .
H25 H 0.0681 0.2642 0.1461 0.102 Uiso 1 1 calc R U . . .
C26 C 0.1802(4) 0.2755(3) 0.2107(2) 0.0710(11) Uani 1 1 d . . . . .
H26 H 0.1282 0.3355 0.2312 0.085 Uiso 1 1 calc R U . . .
C27 C 0.4252(3) 0.1729(3) 0.34386(15) 0.0424(7) Uani 1 1 d . . . . .
C28 C 0.5416(3) 0.1673(3) 0.35857(19) 0.0609(10) Uani 1 1 d . . . . .
H28 H 0.5831 0.2229 0.3426 0.073 Uiso 1 1 calc R U . . .
C29 C 0.5976(3) 0.0792(3) 0.3971(2) 0.0673(10) Uani 1 1 d . . . . .
H29 H 0.6760 0.0768 0.4074 0.081 Uiso 1 1 calc R U . . .
C30 C 0.5397(3) -0.0039(3) 0.42005(18) 0.0592(9) Uani 1 1 d . . . . .
H30 H 0.5776 -0.0624 0.4463 0.071 Uiso 1 1 calc R U . . .
C31 C 0.4268(4) -0.0005(4) 0.4043(2) 0.0892(15) Uani 1 1 d . . . . .
H31 H 0.3875 -0.0581 0.4190 0.107 Uiso 1 1 calc R U . . .
C32 C 0.3684(4) 0.0877(4) 0.3665(2) 0.0848(15) Uani 1 1 d . . . . .
H32 H 0.2900 0.0891 0.3565 0.102 Uiso 1 1 calc R U . . .
C33 C 0.2113(3) 0.3626(3) 0.34427(15) 0.0435(7) Uani 1 1 d . . . . .
C34 C 0.1147(4) 0.3127(3) 0.3717(2) 0.0720(11) Uani 1 1 d . . . . .
H34 H 0.1200 0.2388 0.3659 0.086 Uiso 1 1 calc R U . . .
C35 C 0.0113(4) 0.3727(4) 0.4073(2) 0.0866(14) Uani 1 1 d . . . . .
H35 H -0.0535 0.3393 0.4253 0.104 Uiso 1 1 calc R U . . .
C36 C 0.0030(4) 0.4811(4) 0.4165(2) 0.0777(12) Uani 1 1 d . . . . .
H36 H -0.0677 0.5211 0.4403 0.093 Uiso 1 1 calc R U . . .
C37 C 0.0976(4) 0.5307(3) 0.3911(2) 0.0739(11) Uani 1 1 d . . . . .
H37 H 0.0922 0.6041 0.3980 0.089 Uiso 1 1 calc R U . . .
C38 C 0.2016(3) 0.4716(3) 0.35492(18) 0.0576(9) Uani 1 1 d . . . . .
H38 H 0.2661 0.5058 0.3375 0.069 Uiso 1 1 calc R U . . .
C39 C 0.8132(3) 1.0148(3) 0.24596(15) 0.0437(7) Uani 1 1 d . . . . .
C40 C 0.7492(3) 1.0746(3) 0.19777(16) 0.0572(9) Uani 1 1 d . . . . .
H40 H 0.7121 1.0388 0.1718 0.069 Uiso 1 1 calc R U . . .
C41 C 0.7396(4) 1.1872(3) 0.18772(18) 0.0679(11) Uani 1 1 d . . . . .
H41 H 0.6974 1.2267 0.1547 0.081 Uiso 1 1 calc R U . . .
C42 C 0.7924(4) 1.2403(3) 0.2264(2) 0.0656(10) Uani 1 1 d . . . . .
H42 H 0.7851 1.3162 0.2200 0.079 Uiso 1 1 calc R U . . .
C43 C 0.8556(4) 1.1827(3) 0.2741(2) 0.0813(13) Uani 1 1 d . . . . .
H43 H 0.8912 1.2193 0.3003 0.098 Uiso 1 1 calc R U . . .
C44 C 0.8672(4) 1.0700(3) 0.2840(2) 0.0718(12) Uani 1 1 d . . . . .
H44 H 0.9116 1.0311 0.3164 0.086 Uiso 1 1 calc R U . . .
C45 C 0.8054(3) 0.8087(2) 0.33534(14) 0.0398(7) Uani 1 1 d . . . . .
C46 C 0.7286(4) 0.7352(3) 0.35067(18) 0.0617(10) Uani 1 1 d . . . . .
H46 H 0.6921 0.7143 0.3180 0.074 Uiso 1 1 calc R U . . .
C47 C 0.7055(4) 0.6922(3) 0.4143(2) 0.0702(11) Uani 1 1 d . . . . .
H47 H 0.6537 0.6426 0.4241 0.084 Uiso 1 1 calc R U . . .
C48 C 0.7584(3) 0.7221(3) 0.46283(18) 0.0599(9) Uani 1 1 d . . . . .
H48 H 0.7412 0.6946 0.5058 0.072 Uiso 1 1 calc R U . . .
C49 C 0.8367(4) 0.7927(3) 0.44780(17) 0.0635(10) Uani 1 1 d . . . . .
H49 H 0.8743 0.8120 0.4806 0.076 Uiso 1 1 calc R U . . .
C50 C 0.8609(3) 0.8358(3) 0.38464(16) 0.0561(9) Uani 1 1 d . . . . .
H50 H 0.9148 0.8835 0.3751 0.067 Uiso 1 1 calc R U . . .
C51 C 0.7349(3) 0.8319(3) 0.20428(15) 0.0432(7) Uani 1 1 d . . . . .
C52 C 0.6077(3) 0.8579(3) 0.22519(17) 0.0536(8) Uani 1 1 d . . . . .
H52 H 0.5774 0.8903 0.2647 0.064 Uiso 1 1 calc R U . . .
C53 C 0.5268(3) 0.8355(3) 0.18715(18) 0.0589(9) Uani 1 1 d . . . . .
H53 H 0.4420 0.8519 0.2012 0.071 Uiso 1 1 calc R U . . .
C54 C 0.5722(3) 0.7887(3) 0.12821(18) 0.0579(9) Uani 1 1 d . . . . .
H54 H 0.5176 0.7734 0.1027 0.069 Uiso 1 1 calc R U . . .
C55 C 0.6969(3) 0.7646(3) 0.10685(16) 0.0557(9) Uani 1 1 d . . . . .
H55 H 0.7264 0.7338 0.0668 0.067 Uiso 1 1 calc R U . . .
C56 C 0.7794(3) 0.7860(3) 0.14501(16) 0.0493(8) Uani 1 1 d . . . . .
H56 H 0.8641 0.7693 0.1306 0.059 Uiso 1 1 calc R U . . .
C57 C 0.9948(3) 0.8107(3) 0.22093(15) 0.0441(7) Uani 1 1 d . . . . .
C58 C 1.0656(3) 0.8744(3) 0.18000(17) 0.0567(9) Uani 1 1 d . . . . .
H58 H 1.0336 0.9491 0.1714 0.068 Uiso 1 1 calc R U . . .
C59 C 1.1835(3) 0.8265(3) 0.15215(18) 0.0639(10) Uani 1 1 d . . . . .
H59 H 1.2309 0.8695 0.1250 0.077 Uiso 1 1 calc R U . . .
C60 C 1.2313(3) 0.7172(4) 0.16384(18) 0.0645(10) Uani 1 1 d . . . . .
H60 H 1.3106 0.6854 0.1444 0.077 Uiso 1 1 calc R U . . .
C61 C 1.1615(4) 0.6540(3) 0.2046(2) 0.0709(11) Uani 1 1 d . . . . .
H61 H 1.1941 0.5793 0.2126 0.085 Uiso 1 1 calc R U . . .
C62 C 1.0438(3) 0.7000(3) 0.23374(18) 0.0588(9) Uani 1 1 d . . . . .
H62 H 0.9978 0.6569 0.2617 0.071 Uiso 1 1 calc R U . . .
N1 N 1.0138(4) 0.2385(4) 0.0028(2) 0.1181(16) Uani 1 1 d . . . . .
C63 C 0.9386(6) 0.4971(4) 0.1553(4) 0.1031(19) Uani 1 1 d . . . . .
C64 C 0.9707(9) 0.5025(6) 0.0850(4) 0.194(4) Uani 1 1 d . . . . .
H64A H 0.9017 0.4947 0.0651 0.291 Uiso 1 1 calc R U . . .
H64B H 1.0407 0.4442 0.0728 0.291 Uiso 1 1 calc R U . . .
H64C H 0.9911 0.5723 0.0704 0.291 Uiso 1 1 calc R U . . .
N3 N 0.9125(5) 0.4935(4) 0.2092(3) 0.1156(17) Uani 1 1 d . . . . .

loop_
_atom_site_aniso_label
_atom_site_aniso_U_11
_atom_site_aniso_U_22
_atom_site_aniso_U_33
_atom_site_aniso_U_23
_atom_site_aniso_U_13
_atom_site_aniso_U_12
Ni1 0.0697(4) 0.0853(5) 0.0413(3) -0.0212(3) -0.0055(3) -0.0288(4)
Ni2 0.0361(3) 0.0426(3) 0.0417(3) -0.0035(2) -0.0122(2) -0.0138(2)
S2 0.0780(7) 0.0944(8) 0.0646(6) -0.0159(6) -0.0133(5) -0.0385(6)
S1 0.0698(6) 0.0881(8) 0.0724(7) -0.0270(6) 0.0014(5) -0.0283(6)
S3 0.0507(5) 0.0516(5) 0.0398(4) -0.0041(4) -0.0122(3) -0.0047(4)
S4 0.0418(4) 0.0501(5) 0.0442(4) 0.0028(4) -0.0106(3) -0.0114(3)
P1 0.0394(4) 0.0402(4) 0.0408(4) -0.0031(3) -0.0076(3) -0.0085(3)
P2 0.0425(4) 0.0400(4) 0.0432(4) -0.0007(3) -0.0136(3) -0.0092(3)
N2 0.100(3) 0.078(3) 0.075(2) 0.007(2) -0.033(2) 0.006(2)
C1 0.079(3) 0.073(3) 0.0301(16) -0.0105(16) -0.0040(16) -0.017(2)
C2 0.085(3) 0.094(3) 0.0327(18) -0.0062(18) -0.0114(18) -0.026(2)
C3 0.111(4) 0.085(3) 0.056(2) 0.005(2) -0.015(2) -0.041(3)
C4 0.137(5) 0.085(4) 0.069(3) 0.012(3) -0.016(3) -0.035(4)
C5 0.107(4) 0.097(4) 0.056(3) 0.005(2) -0.014(2) -0.012(3)
C6 0.088(3) 0.087(3) 0.041(2) -0.006(2) -0.0055(19) -0.020(3)
C7 0.075(3) 0.104(4) 0.072(3) -0.014(3) -0.005(2) -0.008(3)
C8 0.0373(15) 0.0458(18) 0.0479(17) -0.0105(14) -0.0084(13) -0.0185(13)
C9 0.0387(16) 0.0461(18) 0.0487(18) -0.0049(14) -0.0106(13) -0.0175(14)
C10 0.064(2) 0.059(2) 0.0421(18) -0.0026(16) -0.0099(16) -0.0133(18)
C11 0.070(2) 0.063(2) 0.050(2) -0.0140(18) -0.0005(18) -0.0132(19)
C12 0.056(2) 0.048(2) 0.061(2) -0.0094(17) -0.0109(17) -0.0076(16)
C13 0.0456(17) 0.0411(18) 0.0510(18) -0.0067(14) -0.0117(14) -0.0131(14)
C14 0.062(2) 0.050(2) 0.062(2) -0.0074(18) -0.0160(18) -0.0039(17)
C15 0.0406(16) 0.0398(17) 0.0375(16) -0.0024(13) -0.0018(13) -0.0042(13)
C16 0.0479(18) 0.0458(18) 0.0398(16) -0.0035(14) -0.0009(14) -0.0125(14)
C17 0.053(2) 0.048(2) 0.062(2) -0.0069(16) -0.0033(16) -0.0152(16)
C18 0.054(2) 0.044(2) 0.071(2) 0.0101(17) 0.0071(18) -0.0105(16)
C19 0.070(2) 0.061(2) 0.046(2) 0.0158(17) 0.0032(18) -0.0078(19)
C20 0.0541(19) 0.054(2) 0.0421(18) -0.0009(15) -0.0082(15) -0.0043(16)
C21 0.0454(17) 0.0435(18) 0.0495(18) -0.0063(14) -0.0115(14) -0.0092(14)
C22 0.060(2) 0.064(2) 0.071(2) -0.018(2) -0.0185(19) 0.0026(19)
C23 0.090(3) 0.062(3) 0.071(3) -0.027(2) -0.016(2) 0.000(2)
C24 0.092(3) 0.071(3) 0.065(2) -0.019(2) -0.027(2) -0.018(2)
C25 0.075(3) 0.095(3) 0.091(3) -0.024(3) -0.047(2) -0.001(2)
C26 0.063(2) 0.069(3) 0.082(3) -0.027(2) -0.032(2) 0.0077(19)
C27 0.0422(16) 0.0429(17) 0.0440(17) 0.0015(14) -0.0091(13) -0.0125(14)
C28 0.0475(19) 0.054(2) 0.084(3) 0.0152(19) -0.0184(18) -0.0182(16)
C29 0.051(2) 0.064(2) 0.089(3) 0.014(2) -0.028(2) -0.0126(18)
C30 0.063(2) 0.052(2) 0.063(2) 0.0072(17) -0.0190(18) -0.0093(18)
C31 0.082(3) 0.073(3) 0.127(4) 0.050(3) -0.051(3) -0.045(2)
C32 0.064(2) 0.079(3) 0.126(4) 0.043(3) -0.052(3) -0.040(2)
C33 0.0429(17) 0.0436(18) 0.0429(17) -0.0014(14) -0.0045(13) -0.0084(14)
C34 0.065(2) 0.058(2) 0.089(3) -0.015(2) 0.016(2) -0.019(2)
C35 0.060(3) 0.083(3) 0.107(4) -0.015(3) 0.027(2) -0.017(2)
C36 0.061(2) 0.076(3) 0.078(3) -0.009(2) 0.013(2) 0.009(2)
C37 0.071(3) 0.052(2) 0.087(3) -0.015(2) 0.007(2) 0.002(2)
C38 0.052(2) 0.048(2) 0.068(2) -0.0054(17) 0.0031(17) -0.0074(16)
C39 0.0453(17) 0.0419(17) 0.0427(17) 0.0021(14) -0.0098(14) -0.0066(14)
C40 0.072(2) 0.050(2) 0.0454(19) -0.0021(16) -0.0150(17) -0.0016(17)
C41 0.089(3) 0.053(2) 0.049(2) 0.0083(17) -0.007(2) 0.005(2)
C42 0.071(2) 0.039(2) 0.076(3) 0.0045(19) 0.005(2) -0.0034(18)
C43 0.100(3) 0.051(2) 0.105(3) 0.000(2) -0.042(3) -0.026(2)
C44 0.094(3) 0.043(2) 0.090(3) 0.0089(19) -0.054(2) -0.017(2)
C45 0.0392(16) 0.0362(16) 0.0455(17) 0.0007(13) -0.0121(13) -0.0085(13)
C46 0.082(3) 0.061(2) 0.058(2) 0.0085(18) -0.0288(19) -0.040(2)
C47 0.080(3) 0.069(3) 0.073(3) 0.020(2) -0.022(2) -0.043(2)
C48 0.071(2) 0.058(2) 0.051(2) 0.0125(17) -0.0139(18) -0.0163(19)
C49 0.087(3) 0.063(2) 0.051(2) 0.0030(18) -0.0276(19) -0.029(2)
C50 0.069(2) 0.056(2) 0.054(2) 0.0065(16) -0.0220(17) -0.0314(18)
C51 0.0465(17) 0.0434(18) 0.0423(17) 0.0008(14) -0.0152(14) -0.0106(14)
C52 0.0495(19) 0.060(2) 0.052(2) -0.0041(16) -0.0116(16) -0.0112(16)
C53 0.0461(19) 0.069(2) 0.065(2) 0.0071(19) -0.0182(17) -0.0179(17)
C54 0.065(2) 0.058(2) 0.060(2) 0.0092(18) -0.0328(18) -0.0234(18)
C55 0.073(2) 0.054(2) 0.0453(19) -0.0026(16) -0.0198(17) -0.0170(18)
C56 0.0520(19) 0.0466(19) 0.0506(19) -0.0006(15) -0.0127(15) -0.0107(15)
C57 0.0441(17) 0.0445(18) 0.0465(17) -0.0029(14) -0.0138(14) -0.0106(14)
C58 0.054(2) 0.053(2) 0.062(2) 0.0103(17) -0.0130(17) -0.0130(17)
C59 0.054(2) 0.078(3) 0.060(2) 0.004(2) -0.0046(18) -0.020(2)
C60 0.050(2) 0.082(3) 0.061(2) -0.015(2) -0.0083(17) -0.006(2)
C61 0.066(2) 0.052(2) 0.085(3) -0.001(2) -0.004(2) 0.0013(19)
C62 0.053(2) 0.051(2) 0.069(2) 0.0015(18) -0.0041(17) -0.0077(17)
N1 0.079(3) 0.142(4) 0.127(4) -0.007(3) -0.010(3) -0.014(3)
C63 0.110(5) 0.058(3) 0.142(6) -0.004(4) -0.028(5) -0.014(3)
C64 0.304(12) 0.115(6) 0.144(7) -0.004(5) -0.021(7) -0.016(7)
N3 0.104(4) 0.104(4) 0.145(5) -0.007(4) -0.020(4) -0.035(3)

loop_
_atom_type_symbol
_atom_type_description
_atom_type_scat_dispersion_real
_atom_type_scat_dispersion_imag
_atom_type_scat_source
C C 0.0033 0.0016 'International Tables Vol C Tables 4.2.6.8 and 6.1.1.4'
H H 0.0000 0.0000 'International Tables Vol C Tables 4.2.6.8 and 6.1.1.4'
N N 0.0061 0.0033 'International Tables Vol C Tables 4.2.6.8 and 6.1.1.4'
P P 0.1023 0.0942 'International Tables Vol C Tables 4.2.6.8 and 6.1.1.4'
S S 0.1246 0.1234 'International Tables Vol C Tables 4.2.6.8 and 6.1.1.4'
Ni Ni 0.3393 1.1124 'International Tables Vol C Tables 4.2.6.8 and 6.1.1.4'

loop_
_geom_angle_atom_site_label_1
_geom_angle_atom_site_label_2
_geom_angle_atom_site_label_3
_geom_angle
_geom_angle_site_symmetry_1
_geom_angle_site_symmetry_3
_geom_angle_publ_flag
S2 Ni1 S2 180.0 . 2_665 ?
S2 Ni1 S1 88.83(4) . 2_665 ?
S2 Ni1 S1 91.17(4) 2_665 2_665 ?
S2 Ni1 S1 91.17(4) . . ?
S2 Ni1 S1 88.83(4) 2_665 . ?
S1 Ni1 S1 180.0 2_665 . ?
S3 Ni2 S3 180.0 . 2_756 ?
S3 Ni2 S4 91.34(3) . . ?
S3 Ni2 S4 88.65(3) 2_756 . ?
S3 Ni2 S4 88.65(3) . 2_756 ?
S3 Ni2 S4 91.35(3) 2_756 2_756 ?
S4 Ni2 S4 180.0 . 2_756 ?
C2 S2 Ni1 104.64(15) . . ?
C1 S1 Ni1 105.07(14) . . ?
C8 S3 Ni2 104.66(11) . . ?
C9 S4 Ni2 104.66(11) . . ?
C15 P1 C21 110.18(14) . . ?
C15 P1 C33 108.32(14) . . ?
C21 P1 C33 108.52(14) . . ?
C15 P1 C27 110.94(14) . . ?
C21 P1 C27 107.94(14) . . ?
C33 P1 C27 110.91(14) . . ?
C51 P2 C57 109.85(14) . . ?
C51 P2 C39 106.57(14) . . ?
C57 P2 C39 108.11(14) . . ?
C51 P2 C45 108.57(14) . . ?
C57 P2 C45 108.89(14) . . ?
C39 P2 C45 114.78(14) . . ?
C2 C1 C6 117.5(4) . . ?
C2 C1 S1 119.3(3) . . ?
C6 C1 S1 123.2(3) . . ?
C1 C2 C3 118.7(4) . . ?
C1 C2 S2 119.7(3) . . ?
C3 C2 S2 121.6(4) . . ?
C4 C3 C2 121.9(5) . . ?
C4 C3 H3 119.1 . . ?
C2 C3 H3 119.1 . . ?
C3 C4 C5 120.2(5) . . ?
C3 C4 H4 119.9 . . ?
C5 C4 H4 119.9 . . ?
C4 C5 C6 119.1(5) . . ?
C4 C5 H5 120.4 . . ?
C6 C5 H5 120.4 . . ?
C5 C6 C1 122.4(4) . . ?
C5 C6 C7 118.4(5) . . ?
C1 C6 C7 119.1(4) . . ?
N1 C7 C6 176.6(6) . . ?
C13 C8 C9 117.9(3) . . ?
C13 C8 S3 122.6(2) . . ?
C9 C8 S3 119.5(2) . . ?
C10 C9 C8 119.5(3) . . ?
C10 C9 S4 121.8(3) . . ?
C8 C9 S4 118.7(2) . . ?
C11 C10 C9 121.3(3) . . ?
C11 C10 H10 119.4 . . ?
C9 C10 H10 119.4 . . ?
C12 C11 C10 120.3(3) . . ?
C12 C11 H11 119.9 . . ?
C10 C11 H11 119.9 . . ?
C11 C12 C13 119.4(3) . . ?
C11 C12 H12 120.3 . . ?
C13 C12 H12 120.3 . . ?
C12 C13 C8 121.6(3) . . ?
C12 C13 C14 117.7(3) . . ?
C8 C13 C14 120.7(3) . . ?
N2 C14 C13 177.9(4) . . ?
C20 C15 C16 119.1(3) . . ?
C20 C15 P1 121.3(2) . . ?
C16 C15 P1 119.6(2) . . ?
C17 C16 C15 120.4(3) . . ?
C17 C16 H16 119.8 . . ?
C15 C16 H16 119.8 . . ?
C18 C17 C16 119.7(3) . . ?
C18 C17 H17 120.1 . . ?
C16 C17 H17 120.1 . . ?
C19 C18 C17 120.4(3) . . ?
C19 C18 H18 119.8 . . ?
C17 C18 H18 119.8 . . ?
C18 C19 C20 120.7(3) . . ?
C18 C19 H19 119.6 . . ?
C20 C19 H19 119.6 . . ?
C19 C20 C15 119.6(3) . . ?
C19 C20 H20 120.2 . . ?
C15 C20 H20 120.2 . . ?
C22 C21 C26 118.9(3) . . ?
C22 C21 P1 119.9(3) . . ?
C26 C21 P1 121.2(3) . . ?
C21 C22 C23 120.4(3) . . ?
C21 C22 H22 119.8 . . ?
C23 C22 H22 119.8 . . ?
C24 C23 C22 120.0(4) . . ?
C24 C23 H23 120.0 . . ?
C22 C23 H23 120.0 . . ?
C25 C24 C23 119.8(4) . . ?
C25 C24 H24 120.1 . . ?
C23 C24 H24 120.1 . . ?
C24 C25 C26 120.7(4) . . ?
C24 C25 H25 119.6 . . ?
C26 C25 H25 119.6 . . ?
C21 C26 C25 120.1(4) . . ?
C21 C26 H26 119.9 . . ?
C25 C26 H26 119.9 . . ?
C28 C27 C32 118.3(3) . . ?
C28 C27 P1 123.2(2) . . ?
C32 C27 P1 118.5(2) . . ?
C27 C28 C29 120.3(3) . . ?
C27 C28 H28 119.9 . . ?
C29 C28 H28 119.9 . . ?
C30 C29 C28 121.0(3) . . ?
C30 C29 H29 119.5 . . ?
C28 C29 H29 119.5 . . ?
C31 C30 C29 119.2(3) . . ?
C31 C30 H30 120.4 . . ?
C29 C30 H30 120.4 . . ?
C30 C31 C32 120.8(4) . . ?
C30 C31 H31 119.6 . . ?
C32 C31 H31 119.6 . . ?
C27 C32 C31 120.5(3) . . ?
C27 C32 H32 119.8 . . ?
C31 C32 H32 119.8 . . ?
C38 C33 C34 118.5(3) . . ?
C38 C33 P1 121.4(2) . . ?
C34 C33 P1 120.1(3) . . ?
C35 C34 C33 119.9(4) . . ?
C35 C34 H34 120.0 . . ?
C33 C34 H34 120.0 . . ?
C36 C35 C34 120.5(4) . . ?
C36 C35 H35 119.7 . . ?
C34 C35 H35 119.7 . . ?
C37 C36 C35 120.3(4) . . ?
C37 C36 H36 119.9 . . ?
C35 C36 H36 119.9 . . ?
C36 C37 C38 119.8(4) . . ?
C36 C37 H37 120.1 . . ?
C38 C37 H37 120.1 . . ?
C33 C38 C37 120.9(3) . . ?
C33 C38 H38 119.5 . . ?
C37 C38 H38 119.5 . . ?
C40 C39 C44 118.5(3) . . ?
C40 C39 P2 119.9(3) . . ?
C44 C39 P2 121.3(2) . . ?
C39 C40 C41 120.6(3) . . ?
C39 C40 H40 119.7 . . ?
C41 C40 H40 119.7 . . ?
C42 C41 C40 119.9(4) . . ?
C42 C41 H41 120.1 . . ?
C40 C41 H41 120.1 . . ?
C43 C42 C41 120.2(4) . . ?
C43 C42 H42 119.9 . . ?
C41 C42 H42 119.9 . . ?
C42 C43 C44 120.5(4) . . ?
C42 C43 H43 119.7 . . ?
C44 C43 H43 119.7 . . ?
C43 C44 C39 120.3(3) . . ?
C43 C44 H44 119.9 . . ?
C39 C44 H44 119.9 . . ?
C46 C45 C50 118.4(3) . . ?
C46 C45 P2 121.8(2) . . ?
C50 C45 P2 119.8(2) . . ?
C45 C46 C47 120.5(3) . . ?
C45 C46 H46 119.8 . . ?
C47 C46 H46 119.8 . . ?
C48 C47 C46 120.4(3) . . ?
C48 C47 H47 119.8 . . ?
C46 C47 H47 119.8 . . ?
C49 C48 C47 119.4(3) . . ?
C49 C48 H48 120.3 . . ?
C47 C48 H48 120.3 . . ?
C48 C49 C50 120.7(3) . . ?
C48 C49 H49 119.6 . . ?
C50 C49 H49 119.6 . . ?
C49 C50 C45 120.5(3) . . ?
C49 C50 H50 119.8 . . ?
C45 C50 H50 119.8 . . ?
C56 C51 C52 119.9(3) . . ?
C56 C51 P2 121.2(2) . . ?
C52 C51 P2 118.8(2) . . ?
C53 C52 C51 119.9(3) . . ?
C53 C52 H52 120.0 . . ?
C51 C52 H52 120.0 . . ?
C54 C53 C52 119.7(3) . . ?
C54 C53 H53 120.1 . . ?
C52 C53 H53 120.1 . . ?
C55 C54 C53 120.6(3) . . ?
C55 C54 H54 119.7 . . ?
C53 C54 H54 119.7 . . ?
C54 C55 C56 120.1(3) . . ?
C54 C55 H55 119.9 . . ?
C56 C55 H55 119.9 . . ?
C51 C56 C55 119.6(3) . . ?
C51 C56 H56 120.2 . . ?
C55 C56 H56 120.2 . . ?
C62 C57 C58 119.5(3) . . ?
C62 C57 P2 119.1(2) . . ?
C58 C57 P2 121.2(3) . . ?
C59 C58 C57 119.8(3) . . ?
C59 C58 H58 120.1 . . ?
C57 C58 H58 120.1 . . ?
C60 C59 C58 120.9(4) . . ?
C60 C59 H59 119.6 . . ?
C58 C59 H59 119.6 . . ?
C59 C60 C61 119.5(4) . . ?
C59 C60 H60 120.3 . . ?
C61 C60 H60 120.3 . . ?
C60 C61 C62 120.9(4) . . ?
C60 C61 H61 119.5 . . ?
C62 C61 H61 119.5 . . ?
C61 C62 C57 119.4(3) . . ?
C61 C62 H62 120.3 . . ?
C57 C62 H62 120.3 . . ?
N3 C63 C64 179.1(9) . . ?
C63 C64 H64A 109.5 . . ?
C63 C64 H64B 109.5 . . ?
H64A C64 H64B 109.5 . . ?
C63 C64 H64C 109.5 . . ?
H64A C64 H64C 109.5 . . ?
H64B C64 H64C 109.5 . . ?

loop_
_geom_bond_atom_site_label_1
_geom_bond_atom_site_label_2
_geom_bond_distance
_geom_bond_site_symmetry_2
_geom_bond_publ_flag
Ni1 S2 2.1762(11) . ?
Ni1 S2 2.1762(11) 2_665 ?
Ni1 S1 2.1796(11) 2_665 ?
Ni1 S1 2.1796(11) . ?
Ni2 S3 2.1711(8) . ?
Ni2 S3 2.1711(8) 2_756 ?
Ni2 S4 2.1733(8) . ?
Ni2 S4 2.1734(8) 2_756 ?
S2 C2 1.745(5) . ?
S1 C1 1.735(4) . ?
S3 C8 1.741(3) . ?
S4 C9 1.746(3) . ?
P1 C15 1.789(3) . ?
P1 C21 1.794(3) . ?
P1 C33 1.794(3) . ?
P1 C27 1.799(3) . ?
P2 C51 1.792(3) . ?
P2 C57 1.795(3) . ?
P2 C39 1.798(3) . ?
P2 C45 1.802(3) . ?
N2 C14 1.141(5) . ?
C1 C2 1.397(5) . ?
C1 C6 1.424(6) . ?
C2 C3 1.423(6) . ?
C3 C4 1.366(7) . ?
C3 H3 0.9300 . ?
C4 C5 1.378(7) . ?
C4 H4 0.9300 . ?
C5 C6 1.382(6) . ?
C5 H5 0.9300 . ?
C6 C7 1.437(7) . ?
C7 N1 1.147(6) . ?
C8 C13 1.403(4) . ?
C8 C9 1.411(4) . ?
C9 C10 1.391(4) . ?
C10 C11 1.382(5) . ?
C10 H10 0.9300 . ?
C11 C12 1.370(5) . ?
C11 H11 0.9300 . ?
C12 C13 1.398(4) . ?
C12 H12 0.9300 . ?
C13 C14 1.449(5) . ?
C15 C20 1.389(4) . ?
C15 C16 1.400(4) . ?
C16 C17 1.378(4) . ?
C16 H16 0.9300 . ?
C17 C18 1.374(5) . ?
C17 H17 0.9300 . ?
C18 C19 1.372(5) . ?
C18 H18 0.9300 . ?
C19 C20 1.380(5) . ?
C19 H19 0.9300 . ?
C20 H20 0.9300 . ?
C21 C22 1.376(5) . ?
C21 C26 1.376(5) . ?
C22 C23 1.384(5) . ?
C22 H22 0.9300 . ?
C23 C24 1.366(6) . ?
C23 H23 0.9300 . ?
C24 C25 1.357(6) . ?
C24 H24 0.9300 . ?
C25 C26 1.381(5) . ?
C25 H25 0.9300 . ?
C26 H26 0.9300 . ?
C27 C28 1.371(4) . ?
C27 C32 1.371(5) . ?
C28 C29 1.383(5) . ?
C28 H28 0.9300 . ?
C29 C30 1.355(5) . ?
C29 H29 0.9300 . ?
C30 C31 1.347(5) . ?
C30 H30 0.9300 . ?
C31 C32 1.385(5) . ?
C31 H31 0.9300 . ?
C32 H32 0.9300 . ?
C33 C38 1.377(4) . ?
C33 C34 1.389(5) . ?
C34 C35 1.376(5) . ?
C34 H34 0.9300 . ?
C35 C36 1.365(6) . ?
C35 H35 0.9300 . ?
C36 C37 1.359(6) . ?
C36 H36 0.9300 . ?
C37 C38 1.380(5) . ?
C37 H37 0.9300 . ?
C38 H38 0.9300 . ?
C39 C40 1.380(4) . ?
C39 C44 1.383(5) . ?
C40 C41 1.385(5) . ?
C40 H40 0.9300 . ?
C41 C42 1.367(5) . ?
C41 H41 0.9300 . ?
C42 C43 1.359(5) . ?
C42 H42 0.9300 . ?
C43 C44 1.381(5) . ?
C43 H43 0.9300 . ?
C44 H44 0.9300 . ?
C45 C46 1.380(4) . ?
C45 C50 1.382(4) . ?
C46 C47 1.383(5) . ?
C46 H46 0.9300 . ?
C47 C48 1.367(5) . ?
C47 H47 0.9300 . ?
C48 C49 1.364(5) . ?
C48 H48 0.9300 . ?
C49 C50 1.377(5) . ?
C49 H49 0.9300 . ?
C50 H50 0.9300 . ?
C51 C56 1.380(4) . ?
C51 C52 1.395(4) . ?
C52 C53 1.382(4) . ?
C52 H52 0.9300 . ?
C53 C54 1.379(5) . ?
C53 H53 0.9300 . ?
C54 C55 1.371(5) . ?
C54 H54 0.9300 . ?
C55 C56 1.392(4) . ?
C55 H55 0.9300 . ?
C56 H56 0.9300 . ?
C57 C62 1.383(4) . ?
C57 C58 1.389(4) . ?
C58 C59 1.379(5) . ?
C58 H58 0.9300 . ?
C59 C60 1.361(5) . ?
C59 H59 0.9300 . ?
C60 C61 1.376(5) . ?
C60 H60 0.9300 . ?
C61 C62 1.381(5) . ?
C61 H61 0.9300 . ?
C62 H62 0.9300 . ?
C63 N3 1.107(7) . ?
C63 C64 1.445(9) . ?
C64 H64A 0.9600 . ?
C64 H64B 0.9600 . ?
C64 H64C 0.9600 . ?

loop_
_geom_torsion_atom_site_label_1
_geom_torsion_atom_site_label_2
_geom_torsion_atom_site_label_3
_geom_torsion_atom_site_label_4
_geom_torsion
_geom_torsion_site_symmetry_1
_geom_torsion_site_symmetry_2
_geom_torsion_site_symmetry_3
_geom_torsion_site_symmetry_4
_geom_torsion_publ_flag
Ni1 S1 C1 C2 0.5(3) . . . . ?
Ni1 S1 C1 C6 -179.8(3) . . . . ?
C6 C1 C2 C3 -3.3(5) . . . . ?
S1 C1 C2 C3 176.4(3) . . . . ?
C6 C1 C2 S2 177.3(2) . . . . ?
S1 C1 C2 S2 -3.0(4) . . . . ?
Ni1 S2 C2 C1 3.8(3) . . . . ?
Ni1 S2 C2 C3 -175.5(3) . . . . ?
C1 C2 C3 C4 2.2(6) . . . . ?
S2 C2 C3 C4 -178.5(3) . . . . ?
C2 C3 C4 C5 0.5(7) . . . . ?
C3 C4 C5 C6 -1.8(7) . . . . ?
C4 C5 C6 C1 0.4(6) . . . . ?
C4 C5 C6 C7 -179.1(4) . . . . ?
C2 C1 C6 C5 2.2(5) . . . . ?
S1 C1 C6 C5 -177.5(3) . . . . ?
C2 C1 C6 C7 -178.3(3) . . . . ?
S1 C1 C6 C7 2.0(5) . . . . ?
Ni2 S3 C8 C13 176.2(2) . . . . ?
Ni2 S3 C8 C9 -4.8(2) . . . . ?
C13 C8 C9 C10 -2.3(4) . . . . ?
S3 C8 C9 C10 178.6(2) . . . . ?
C13 C8 C9 S4 175.9(2) . . . . ?
S3 C8 C9 S4 -3.2(3) . . . . ?
Ni2 S4 C9 C10 -172.4(2) . . . . ?
Ni2 S4 C9 C8 9.4(2) . . . . ?
C8 C9 C10 C11 1.6(5) . . . . ?
S4 C9 C10 C11 -176.6(3) . . . . ?
C9 C10 C11 C12 0.6(6) . . . . ?
C10 C11 C12 C13 -1.9(5) . . . . ?
C11 C12 C13 C8 1.1(5) . . . . ?
C11 C12 C13 C14 -178.2(3) . . . . ?
C9 C8 C13 C12 1.0(4) . . . . ?
S3 C8 C13 C12 -179.9(2) . . . . ?
C9 C8 C13 C14 -179.7(3) . . . . ?
S3 C8 C13 C14 -0.7(4) . . . . ?
C21 P1 C15 C20 8.4(3) . . . . ?
C33 P1 C15 C20 -110.1(3) . . . . ?
C27 P1 C15 C20 127.9(3) . . . . ?
C21 P1 C15 C16 -172.3(2) . . . . ?
C33 P1 C15 C16 69.1(3) . . . . ?
C27 P1 C15 C16 -52.9(3) . . . . ?
C20 C15 C16 C17 -1.0(5) . . . . ?
P1 C15 C16 C17 179.8(2) . . . . ?
C15 C16 C17 C18 1.6(5) . . . . ?
C16 C17 C18 C19 -0.9(5) . . . . ?
C17 C18 C19 C20 -0.6(6) . . . . ?
C18 C19 C20 C15 1.2(5) . . . . ?
C16 C15 C20 C19 -0.4(5) . . . . ?
P1 C15 C20 C19 178.8(3) . . . . ?
C15 P1 C21 C22 82.4(3) . . . . ?
C33 P1 C21 C22 -159.2(3) . . . . ?
C27 P1 C21 C22 -38.9(3) . . . . ?
C15 P1 C21 C26 -96.2(3) . . . . ?
C33 P1 C21 C26 22.3(4) . . . . ?
C27 P1 C21 C26 142.6(3) . . . . ?
C26 C21 C22 C23 -0.3(6) . . . . ?
P1 C21 C22 C23 -178.9(3) . . . . ?
C21 C22 C23 C24 0.4(7) . . . . ?
C22 C23 C24 C25 0.0(7) . . . . ?
C23 C24 C25 C26 -0.5(8) . . . . ?
C22 C21 C26 C25 -0.2(6) . . . . ?
P1 C21 C26 C25 178.4(4) . . . . ?
C24 C25 C26 C21 0.6(7) . . . . ?
C15 P1 C27 C28 7.3(3) . . . . ?
C21 P1 C27 C28 128.1(3) . . . . ?
C33 P1 C27 C28 -113.1(3) . . . . ?
C15 P1 C27 C32 -172.1(3) . . . . ?
C21 P1 C27 C32 -51.2(4) . . . . ?
C33 P1 C27 C32 67.5(4) . . . . ?
C32 C27 C28 C29 -2.0(6) . . . . ?
P1 C27 C28 C29 178.6(3) . . . . ?
C27 C28 C29 C30 1.1(6) . . . . ?
C28 C29 C30 C31 0.8(7) . . . . ?
C29 C30 C31 C32 -1.6(7) . . . . ?
C28 C27 C32 C31 1.2(7) . . . . ?
P1 C27 C32 C31 -179.4(4) . . . . ?
C30 C31 C32 C27 0.6(8) . . . . ?
C15 P1 C33 C38 -4.8(3) . . . . ?
C21 P1 C33 C38 -124.4(3) . . . . ?
C27 P1 C33 C38 117.1(3) . . . . ?
C15 P1 C33 C34 174.7(3) . . . . ?
C21 P1 C33 C34 55.0(3) . . . . ?
C27 P1 C33 C34 -63.4(3) . . . . ?
C38 C33 C34 C35 1.4(6) . . . . ?
P1 C33 C34 C35 -178.1(4) . . . . ?
C33 C34 C35 C36 -0.6(7) . . . . ?
C34 C35 C36 C37 -0.7(8) . . . . ?
C35 C36 C37 C38 1.0(7) . . . . ?
C34 C33 C38 C37 -1.1(6) . . . . ?
P1 C33 C38 C37 178.4(3) . . . . ?
C36 C37 C38 C33 -0.1(6) . . . . ?
C51 P2 C39 C40 -13.7(3) . . . . ?
C57 P2 C39 C40 104.4(3) . . . . ?
C45 P2 C39 C40 -133.9(3) . . . . ?
C51 P2 C39 C44 172.2(3) . . . . ?
C57 P2 C39 C44 -69.8(3) . . . . ?
C45 P2 C39 C44 52.0(4) . . . . ?
C44 C39 C40 C41 0.2(5) . . . . ?
P2 C39 C40 C41 -174.1(3) . . . . ?
C39 C40 C41 C42 -1.0(6) . . . . ?
C40 C41 C42 C43 0.9(6) . . . . ?
C41 C42 C43 C44 0.0(7) . . . . ?
C42 C43 C44 C39 -0.9(7) . . . . ?
C40 C39 C44 C43 0.7(6) . . . . ?
P2 C39 C44 C43 175.0(3) . . . . ?
C51 P2 C45 C46 9.6(3) . . . . ?
C57 P2 C45 C46 -110.0(3) . . . . ?
C39 P2 C45 C46 128.7(3) . . . . ?
C51 P2 C45 C50 -171.7(3) . . . . ?
C57 P2 C45 C50 68.7(3) . . . . ?
C39 P2 C45 C50 -52.6(3) . . . . ?
C50 C45 C46 C47 1.7(6) . . . . ?
P2 C45 C46 C47 -179.6(3) . . . . ?
C45 C46 C47 C48 0.1(6) . . . . ?
C46 C47 C48 C49 -1.6(6) . . . . ?
C47 C48 C49 C50 1.4(6) . . . . ?
C48 C49 C50 C45 0.4(6) . . . . ?
C46 C45 C50 C49 -1.9(5) . . . . ?
P2 C45 C50 C49 179.4(3) . . . . ?
C57 P2 C51 C56 -10.6(3) . . . . ?
C39 P2 C51 C56 106.3(3) . . . . ?
C45 P2 C51 C56 -129.6(3) . . . . ?
C57 P2 C51 C52 173.2(3) . . . . ?
C39 P2 C51 C52 -69.9(3) . . . . ?
C45 P2 C51 C52 54.2(3) . . . . ?
C56 C51 C52 C53 1.3(5) . . . . ?
P2 C51 C52 C53 177.5(3) . . . . ?
C51 C52 C53 C54 -0.8(5) . . . . ?
C52 C53 C54 C55 -0.3(5) . . . . ?
C53 C54 C55 C56 0.8(5) . . . . ?
C52 C51 C56 C55 -0.8(5) . . . . ?
P2 C51 C56 C55 -176.9(2) . . . . ?
C54 C55 C56 C51 -0.2(5) . . . . ?
C51 P2 C57 C62 -78.2(3) . . . . ?
C39 P2 C57 C62 165.9(3) . . . . ?
C45 P2 C57 C62 40.6(3) . . . . ?
C51 P2 C57 C58 97.5(3) . . . . ?
C39 P2 C57 C58 -18.4(3) . . . . ?
C45 P2 C57 C58 -143.7(3) . . . . ?
C62 C57 C58 C59 0.5(5) . . . . ?
P2 C57 C58 C59 -175.2(3) . . . . ?
C57 C58 C59 C60 0.5(6) . . . . ?
C58 C59 C60 C61 -0.8(6) . . . . ?
C59 C60 C61 C62 0.0(6) . . . . ?
C60 C61 C62 C57 1.0(6) . . . . ?
C58 C57 C62 C61 -1.2(5) . . . . ?
P2 C57 C62 C61 174.5(3) . . . . ?
